data_7214870
loop_
_publ_author_name
'Zhao, Junwei'
'Luo, Jie'
'Chen, Lijuan'
'Yuan, Jing'
'Li, Huiying'
'Ma, Pengtao'
'Wang, Jingping'
'Niu, Jingyang'

_publ_section_title
;
 Novel 1-D double-chain organic--inorganic hybrid polyoxotungstates
 constructed from dimeric copper--lanthanide heterometallic
 silicotungstate units
;
_journal_issue 23
_journal_name_full CrystEngComm
_journal_page_first 7981
_journal_paper_doi 10.1039/c2ce26007g
_journal_volume 14
_journal_year 2012
_chemical_formula_sum 'C18 H100 Cu3 N12 O96 Pr2 Si2 W22'
_chemical_formula_weight 6594.42
_chemical_name_systematic
;
?
;
_space_group_IT_number 2
_symmetry_cell_setting triclinic
_symmetry_space_group_name_Hall '-P 1'
_symmetry_space_group_name_H-M 'P -1'
_atom_sites_solution_hydrogens geom
_atom_sites_solution_primary direct
_atom_sites_solution_secondary difmap
_audit_creation_method SHELXL-97
_cell_angle_alpha 86.035(3)
_cell_angle_beta 76.034(3)
_cell_angle_gamma 74.011(3)
_cell_formula_units_Z 1
_cell_length_a 11.4614(19)
_cell_length_b 12.537(2)
_cell_length_c 21.337(3)
_cell_measurement_reflns_used 9939
_cell_measurement_temperature 296(2)
_cell_measurement_theta_max 25.00
_cell_measurement_theta_min 1.90
_cell_volume 2860.2(8)
_computing_cell_refinement 'Bruker XSCANS'
_computing_data_collection 'Bruker XSCANS'
_computing_data_reduction 'Bruker SHELXTL'
_computing_molecular_graphics 'Bruker SHELXTL'
_computing_publication_material 'Bruker SHELXTL'
_computing_structure_refinement 'SHELXL-97 (Sheldrick, 1997)'
_computing_structure_solution 'SHELXS-97 (Sheldrick, 1990)'
_diffrn_ambient_temperature 296(2)
_diffrn_detector_area_resol_mean none
_diffrn_measured_fraction_theta_full 0.985
_diffrn_measured_fraction_theta_max 0.985
_diffrn_measurement_device_type 'Bruker P4'
_diffrn_measurement_method '\w scans'
_diffrn_radiation_monochromator graphite
_diffrn_radiation_source 'fine-focus sealed tube'
_diffrn_radiation_type MoK\a
_diffrn_radiation_wavelength 0.71073
_diffrn_reflns_av_R_equivalents 0.0529
_diffrn_reflns_av_sigmaI/netI 0.1105
_diffrn_reflns_limit_h_max 13
_diffrn_reflns_limit_h_min -13
_diffrn_reflns_limit_k_max 14
_diffrn_reflns_limit_k_min -10
_diffrn_reflns_limit_l_max 25
_diffrn_reflns_limit_l_min -24
_diffrn_reflns_number 14382
_diffrn_reflns_theta_full 25.00
_diffrn_reflns_theta_max 25.00
_diffrn_reflns_theta_min 1.90
_diffrn_standards_decay_% none
_diffrn_standards_interval_count none
_diffrn_standards_interval_time none
_diffrn_standards_number none
_exptl_absorpt_coefficient_mu 23.522
_exptl_absorpt_correction_T_max 0.0786
_exptl_absorpt_correction_T_min 0.0405
_exptl_absorpt_correction_type multi-scan
_exptl_absorpt_process_details SADABS
_exptl_crystal_colour Purple
_exptl_crystal_density_diffrn 3.829
_exptl_crystal_density_method 'not measured'
_exptl_crystal_description prism
_exptl_crystal_F_000 2921
_exptl_crystal_size_max 0.38
_exptl_crystal_size_mid 0.28
_exptl_crystal_size_min 0.22
_refine_diff_density_max 3.206
_refine_diff_density_min -3.956
_refine_diff_density_rms 0.523
_refine_ls_extinction_method none
_refine_ls_goodness_of_fit_ref 1.020
_refine_ls_hydrogen_treatment constr
_refine_ls_matrix_type full
_refine_ls_number_parameters 657
_refine_ls_number_reflns 9939
_refine_ls_number_restraints 104
_refine_ls_restrained_S_all 1.018
_refine_ls_R_factor_all 0.0882
_refine_ls_R_factor_gt 0.0603
_refine_ls_shift/su_max 0.005
_refine_ls_shift/su_mean 0.000
_refine_ls_structure_factor_coef Fsqd
_refine_ls_weighting_details 'calc w=1/[\s^2^(Fo^2^)+(0.0547P)^2^+0.0000P] where P=(Fo^2^+2Fc^2^)/3'
_refine_ls_weighting_scheme calc
_refine_ls_wR_factor_gt 0.1430
_refine_ls_wR_factor_ref 0.1516
_reflns_number_gt 6831
_reflns_number_total 9939
_reflns_threshold_expression >2sigma(I)
_cod_data_source_file c2ce26007g.txt
_cod_data_source_block 2
_cod_depositor_comments
;
The following automatic conversions were performed:

'_symmetry_cell_setting' value 'Triclinic' changed to 'triclinic'
according to
/usr/data/users/saulius/automatic-downloads/retrospective/RSC/lib/dictionaries/cif_core.dic
dictionary named 'cif_core.dic' version 2.4.2 from 2011-04-26.

Automatic conversion script
Id: cif_fix_values 2281 2013-09-26 08:29:07Z andrius 
;
_cod_original_sg_symbol_H-M P-1
_cod_database_code 7214870

loop_
_symmetry_equiv_pos_as_xyz
'x, y, z'
'-x, -y, -z'

loop_
_atom_site_label
_atom_site_type_symbol
_atom_site_fract_x
_atom_site_fract_y
_atom_site_fract_z
_atom_site_U_iso_or_equiv
_atom_site_adp_type
_atom_site_occupancy
_atom_site_symmetry_multiplicity
_atom_site_calc_flag
_atom_site_refinement_flags
Pr1 Pr 1.38570(12) 0.79358(10) -0.26891(5) 0.0323(3) Uani 1 1 d .
Si1 Si 1.7407(5) 0.8021(4) -0.2304(2) 0.0210(12) Uani 1 1 d .
O1 O 1.7359(16) 1.0549(11) -0.0463(6) 0.042(4) Uani 1 1 d .
O2 O 1.9396(14) 0.9236(11) -0.1348(6) 0.031(4) Uani 1 1 d .
O3 O 1.5976(13) 0.9492(10) -0.0957(6) 0.026(3) Uani 1 1 d U
O4 O 1.8171(12) 0.8097(10) -0.1766(5) 0.020(3) Uani 1 1 d U
O5 O 1.7437(14) 1.0475(10) -0.1765(6) 0.028(3) Uani 1 1 d .
O6 O 1.7953(13) 0.8202(11) -0.0533(6) 0.030(3) Uani 1 1 d .
O7 O 1.8702(15) 0.5972(11) -0.0273(6) 0.035(4) Uani 1 1 d .
O8 O 1.8811(13) 0.5704(10) -0.1590(6) 0.028(3) Uani 1 1 d .
O9 O 1.6759(13) 0.6875(10) -0.0866(6) 0.029(3) Uani 1 1 d U
O10 O 1.9990(12) 0.7025(10) -0.1273(6) 0.024(3) Uani 1 1 d .
O11 O 2.1752(13) 0.8088(10) -0.1988(6) 0.030(3) Uani 1 1 d .
O12 O 1.9876(14) 0.9089(11) -0.2628(6) 0.034(4) Uani 1 1 d .
O13 O 2.0509(13) 0.6945(10) -0.2535(6) 0.026(3) Uani 1 1 d U
O14 O 1.6172(16) 1.2306(11) -0.2368(7) 0.043(4) Uani 1 1 d .
O15 O 1.7451(12) 0.9055(10) -0.2800(5) 0.019(3) Uani 1 1 d U
O16 O 1.8303(14) 1.0795(9) -0.2994(6) 0.030(4) Uani 1 1 d .
O17 O 1.6176(13) 1.0780(10) -0.3266(6) 0.027(3) Uani 1 1 d U
O18 O 1.5305(14) 1.0427(10) -0.1986(6) 0.030(3) Uani 1 1 d .
O19 O 1.3475(16) 1.0475(12) -0.0837(6) 0.046(4) Uani 1 1 d .
O20 O 1.3517(15) 0.9303(12) -0.1872(6) 0.040(4) Uani 1 1 d .
O21 O 1.6022(12) 0.8036(10) -0.1948(5) 0.023(3) Uani 1 1 d U
O22 O 1.4434(14) 0.8166(11) -0.0861(6) 0.035(4) Uani 1 1 d .
O23 O 1.4805(13) 0.5935(11) -0.0654(6) 0.031(3) Uani 1 1 d U
O24 O 1.4297(13) 0.6820(10) -0.1771(6) 0.028(3) Uani 1 1 d .
O25 O 1.6709(14) 0.5684(11) -0.1837(6) 0.032(4) Uani 1 1 d .
O26 O 1.8644(13) 0.3735(10) -0.2088(6) 0.031(3) Uani 1 1 d U
O27 O 1.7871(13) 0.5060(10) -0.3064(6) 0.028(3) Uani 1 1 d .
O28 O 1.8073(13) 0.6885(10) -0.2719(6) 0.024(3) Uani 1 1 d .
O29 O 1.9938(13) 0.5098(10) -0.2794(6) 0.024(3) Uani 1 1 d .
O30 O 2.1726(14) 0.5890(12) -0.3708(7) 0.036(4) Uani 1 1 d .
O31 O 1.9339(13) 0.6119(10) -0.3863(6) 0.026(3) Uani 1 1 d U
O32 O 1.9915(14) 0.7914(11) -0.3579(6) 0.033(4) Uani 1 1 d .
O33 O 2.0540(15) 0.9924(13) -0.3881(6) 0.045(4) Uani 1 1 d .
O34 O 1.8282(15) 0.9622(11) -0.3980(6) 0.034(4) Uani 1 1 d .
O35 O 1.6106(16) 0.9812(12) -0.4405(6) 0.042(4) Uani 1 1 d .
O36 O 1.5161(13) 0.9080(11) -0.3209(6) 0.030(3) Uani 1 1 d .
O37 O 1.7394(15) 0.7863(10) -0.3882(6) 0.037(4) Uani 1 1 d .
O38 O 1.7399(14) 0.5791(11) -0.4284(6) 0.034(4) Uani 1 1 d .
O39 O 1.5888(13) 0.6724(11) -0.3145(6) 0.029(3) Uani 1 1 d .
O1W O 1.360(2) 0.7708(17) -0.3807(9) 0.081(6) Uani 1 1 d U
O2W O 1.2296(18) 0.9713(14) -0.2992(8) 0.061(5) Uani 1 1 d U
O3W O 1.3366(17) 0.6084(13) -0.2830(8) 0.055(5) Uani 1 1 d .
O4W O 2.0729(16) 1.4226(12) -0.4544(7) 0.047(4) Uani 1 1 d .
O5W O 0.507(4) 0.412(4) 0.449(2) 0.088(13) Uani 0.50 1 d PU
O6W O 0.396(2) 0.680(2) 0.0872(11) 0.025(6) Uani 0.50 1 d P
O7W O 0.4807(19) 0.5450(15) 0.2512(9) 0.069(5) Uani 1 1 d U
O8W O 0.532(2) 0.8244(16) 0.0282(8) 0.073(6) Uani 1 1 d U
O9W O 0.011(2) 0.8604(15) 0.2158(9) 0.068(5) Uani 1 1 d U
O10W O 2.375(4) 0.953(3) -0.4393(17) 0.067(11) Uiso 0.50 1 d P
O11W O 1.373(4) 0.431(3) -0.0419(17) 0.063(10) Uiso 0.50 1 d P
W1 W 1.75587(9) 0.95622(7) -0.10230(4) 0.0275(2) Uani 1 1 d .
W2 W 1.83894(9) 0.67769(6) -0.09251(4) 0.0268(2) Uani 1 1 d .
W3 W 2.02264(9) 0.80995(7) -0.19546(4) 0.0262(2) Uani 1 1 d .
W4 W 1.66659(9) 1.09040(6) -0.24888(4) 0.0285(2) Uani 1 1 d .
W5 W 1.45100(9) 0.94793(7) -0.13861(4) 0.0290(2) Uani 1 1 d .
W6 W 1.53199(9) 0.67560(7) -0.12799(4) 0.0283(2) Uani 1 1 d .
W7 W 1.83544(9) 0.51116(6) -0.22710(4) 0.0259(2) Uani 1 1 d .
W8 W 2.02471(8) 0.63892(7) -0.33029(4) 0.0255(2) Uani 1 1 d .
W9 W 1.93338(9) 0.94550(7) -0.34358(4) 0.0288(2) Uani 1 1 d .
W10 W 1.65253(9) 0.93893(7) -0.36822(4) 0.0289(2) Uani 1 1 d .
W11 W 1.74335(8) 0.63764(7) -0.35848(4) 0.0253(2) Uani 1 1 d .
Cu1 Cu 2.0787(3) 1.2468(2) -0.41530(12) 0.0396(7) Uani 1 1 d .
Cu2 Cu 2.0000 1.0000 0.0000 0.094(2) Uani 1 2 d S
N1 N 2.268(2) 1.2037(18) -0.4524(11) 0.063(7) Uani 1 1 d .
H1A H 2.2987 1.1295 -0.4545 0.076 Uiso 1 1 calc R
H1B H 2.2869 1.2328 -0.4921 0.076 Uiso 1 1 calc R
N2 N 2.123(2) 1.2701(17) -0.3320(9) 0.054(6) Uani 1 1 d .
H2B H 2.0882 1.3410 -0.3191 0.065 Uiso 1 1 calc R
H2C H 2.0930 1.2257 -0.3009 0.065 Uiso 1 1 calc R
N3 N 1.896(2) 1.2795(16) -0.3787(8) 0.044(5) Uani 1 1 d .
H3A H 1.8781 1.2243 -0.3522 0.053 Uiso 1 1 calc R
H3B H 1.8688 1.3430 -0.3560 0.053 Uiso 1 1 calc R
N4 N 2.038(2) 1.2039(18) -0.4953(9) 0.064(7) Uani 1 1 d .
H4B H 2.0571 1.2499 -0.5280 0.076 Uiso 1 1 calc R
H4C H 2.0828 1.1343 -0.5070 0.076 Uiso 1 1 calc R
N5 N 2.131(2) 0.8587(18) -0.0359(10) 0.063 Uiso 1 1 d .
H5A H 2.1384 0.8592 -0.0789 0.076 Uiso 1 1 calc R
H5B H 2.2042 0.8632 -0.0295 0.076 Uiso 1 1 calc R
N6 N 1.927(2) 0.9046(17) 0.0744(10) 0.063 Uiso 1 1 d .
H6A H 1.9234 0.9288 0.1137 0.075 Uiso 1 1 calc R
H6B H 1.8523 0.8973 0.0721 0.075 Uiso 1 1 calc R
C1 C 2.314(3) 1.249(3) -0.4083(14) 0.075 Uiso 1 1 d .
H1C H 2.4023 1.2126 -0.4147 0.090 Uiso 1 1 calc R
H1D H 2.3063 1.3268 -0.4195 0.090 Uiso 1 1 calc R
C2 C 2.260(4) 1.244(3) -0.3432(16) 0.093(11) Uiso 1 1 d .
H2A H 2.2796 1.1630 -0.3373 0.112 Uiso 1 1 calc R
C3 C 2.301(4) 1.277(4) -0.2839(19) 0.136(16) Uiso 1 1 d .
H3C H 2.3908 1.2565 -0.2921 0.204 Uiso 1 1 calc R
H3D H 2.2682 1.2398 -0.2458 0.204 Uiso 1 1 calc R
H3E H 2.2703 1.3560 -0.2775 0.204 Uiso 1 1 calc R
C4 C 1.834(3) 1.290(3) -0.4330(16) 0.083(10) Uiso 1 1 d .
H4A H 1.8444 1.3606 -0.4534 0.099 Uiso 1 1 calc R
C5 C 1.903(4) 1.211(3) -0.4818(17) 0.097(12) Uani 1 1 d U
H5C H 1.8730 1.2312 -0.5210 0.117 Uiso 1 1 calc R
H5D H 1.8899 1.1386 -0.4680 0.117 Uiso 1 1 calc R
C6 C 1.687(3) 1.313(3) -0.4105(15) 0.071(9) Uani 1 1 d .
H6C H 1.6519 1.3193 -0.4477 0.106 Uiso 1 1 calc R
H6D H 1.6523 1.3802 -0.3861 0.106 Uiso 1 1 calc R
H6E H 1.6666 1.2521 -0.3841 0.106 Uiso 1 1 calc R
C7 C 2.118(3) 0.768(3) -0.0157(11) 0.078 Uiso 1 1 d D
H7A H 2.2006 0.7282 -0.0096 0.093 Uiso 1 1 calc R
C8 C 2.042(3) 0.791(2) 0.0519(11) 0.073 Uiso 1 1 d D
H8A H 2.1014 0.7875 0.0783 0.088 Uiso 1 1 calc R
H8B H 2.0069 0.7288 0.0649 0.088 Uiso 1 1 calc R
C9 C 2.099(3) 0.697(2) -0.0650(13) 0.082 Uiso 1 1 d D
H9A H 2.1532 0.7042 -0.1061 0.123 Uiso 1 1 calc R
H9B H 2.0135 0.7216 -0.0689 0.123 Uiso 1 1 calc R
H9C H 2.1168 0.6210 -0.0514 0.123 Uiso 1 1 calc R

loop_
_atom_site_aniso_label
_atom_site_aniso_U_11
_atom_site_aniso_U_22
_atom_site_aniso_U_33
_atom_site_aniso_U_23
_atom_site_aniso_U_13
_atom_site_aniso_U_12
Pr1 0.0257(8) 0.0290(6) 0.0275(6) 0.0020(5) 0.0044(5) 0.0068(5)
Si1 0.016(3) 0.012(3) 0.023(3) 0.002(2) 0.002(2) 0.009(2)
O1 0.053(12) 0.029(8) 0.022(7) -0.011(6) 0.010(7) 0.010(8)
O2 0.044(11) 0.027(8) 0.027(7) -0.004(6) -0.017(7) -0.009(7)
O3 0.022(7) 0.017(6) 0.024(6) 0.001(5) 0.006(5) 0.012(5)
O4 0.013(6) 0.019(6) 0.021(5) 0.004(5) 0.001(5) 0.003(5)
O5 0.038(10) 0.016(7) 0.019(7) 0.001(6) 0.000(6) 0.005(6)
O6 0.016(9) 0.040(8) 0.023(7) -0.006(6) -0.009(6) 0.016(7)
O7 0.042(11) 0.018(7) 0.040(8) 0.002(6) -0.016(8) 0.006(7)
O8 0.023(9) 0.022(7) 0.029(7) 0.002(6) -0.004(7) 0.008(6)
O9 0.025(7) 0.015(6) 0.031(6) 0.008(5) 0.005(5) 0.009(5)
O10 0.012(8) 0.025(7) 0.022(7) -0.001(6) -0.002(6) 0.012(6)
O11 0.017(9) 0.020(7) 0.039(8) -0.003(6) 0.005(7) 0.011(6)
O12 0.040(11) 0.019(7) 0.038(8) 0.007(6) -0.008(7) -0.003(7)
O13 0.014(7) 0.027(6) 0.028(6) 0.001(5) 0.002(5) 0.005(5)
O14 0.051(12) 0.017(7) 0.048(9) 0.000(7) -0.010(8) 0.011(7)
O15 0.009(6) 0.018(6) 0.021(6) 0.000(5) 0.002(5) 0.008(5)
O16 0.049(11) 0.008(6) 0.016(6) 0.002(5) 0.008(7) 0.006(6)
O17 0.025(7) 0.015(6) 0.032(6) 0.013(5) -0.002(5) 0.003(5)
O18 0.033(10) 0.020(7) 0.028(7) 0.001(6) -0.003(7) 0.004(7)
O19 0.049(12) 0.045(9) 0.023(7) -0.004(7) 0.005(8) 0.013(8)
O20 0.042(11) 0.035(8) 0.029(8) 0.000(7) -0.003(7) 0.008(8)
O21 0.012(6) 0.023(6) 0.021(6) 0.008(5) 0.004(5) 0.006(5)
O22 0.033(10) 0.026(8) 0.028(7) 0.001(6) 0.007(7) 0.010(7)
O23 0.012(7) 0.034(6) 0.031(6) 0.000(5) 0.007(5) 0.009(5)
O24 0.019(9) 0.022(7) 0.033(7) 0.004(6) 0.001(6) 0.003(6)
O25 0.041(11) 0.025(7) 0.027(7) 0.010(6) -0.008(7) -0.008(7)
O26 0.028(7) 0.018(6) 0.030(6) -0.003(5) 0.008(5) 0.007(5)
O27 0.023(9) 0.014(7) 0.038(8) -0.001(6) -0.002(7) 0.005(6)
O28 0.015(8) 0.021(7) 0.023(7) -0.005(6) 0.005(6) 0.008(6)
O29 0.024(9) 0.016(7) 0.023(7) -0.007(5) 0.001(6) 0.009(6)
O30 0.033(10) 0.033(8) 0.042(8) -0.004(7) -0.013(8) -0.003(7)
O31 0.022(7) 0.022(6) 0.026(6) -0.008(5) 0.005(5) 0.002(5)
O32 0.027(10) 0.039(8) 0.022(7) -0.002(6) 0.007(7) -0.003(7)
O33 0.040(12) 0.058(10) 0.031(8) 0.005(8) 0.016(8) -0.026(9)
O34 0.042(11) 0.029(8) 0.020(7) -0.007(6) 0.004(7) 0.001(7)
O35 0.050(12) 0.044(9) 0.029(8) 0.006(7) -0.006(8) -0.009(9)
O36 0.018(9) 0.034(8) 0.027(7) 0.005(6) 0.004(6) 0.005(7)
O37 0.054(12) 0.014(7) 0.033(8) -0.003(6) 0.007(8) -0.007(7)
O38 0.042(11) 0.032(8) 0.024(7) -0.009(6) 0.003(7) -0.010(8)
O39 0.023(9) 0.030(8) 0.035(8) 0.005(6) -0.011(7) -0.008(7)
O1W 0.087(10) 0.080(9) 0.078(9) 0.006(8) -0.028(8) -0.016(8)
O2W 0.064(9) 0.050(8) 0.067(8) 0.017(7) -0.013(7) -0.020(7)
O3W 0.040(12) 0.048(10) 0.066(11) -0.004(9) -0.002(9) -0.003(9)
O4W 0.043(12) 0.031(9) 0.055(9) -0.006(8) 0.011(8) -0.008(8)
O5W 0.089(16) 0.090(16) 0.088(15) -0.016(9) -0.028(10) -0.021(10)
O6W 0.015(17) 0.044(17) 0.020(13) 0.005(12) -0.004(12) -0.013(14)
O7W 0.069(10) 0.052(8) 0.086(9) 0.003(7) -0.020(8) -0.017(7)
O8W 0.079(10) 0.069(9) 0.059(8) 0.001(7) -0.009(7) -0.006(8)
O9W 0.076(10) 0.055(8) 0.073(9) -0.005(7) -0.007(7) -0.024(7)
W1 0.0347(6) 0.0179(4) 0.0184(4) -0.0021(3) 0.0028(4) 0.0043(4)
W2 0.0284(6) 0.0189(4) 0.0219(4) 0.0033(3) 0.0009(4) 0.0051(4)
W3 0.0265(6) 0.0211(4) 0.0230(4) -0.0019(3) 0.0015(4) 0.0005(4)
W4 0.0385(6) 0.0147(4) 0.0203(4) 0.0014(3) 0.0022(4) 0.0042(4)
W5 0.0247(6) 0.0239(4) 0.0212(4) 0.0007(3) 0.0065(4) 0.0110(4)
W6 0.0232(5) 0.0247(4) 0.0226(4) 0.0047(3) 0.0058(4) 0.0062(4)
W7 0.0234(5) 0.0160(4) 0.0267(4) -0.0006(3) 0.0044(4) 0.0047(4)
W8 0.0217(5) 0.0204(4) 0.0246(4) -0.0049(3) 0.0053(4) 0.0024(4)
W9 0.0349(6) 0.0213(4) 0.0210(4) 0.0014(3) 0.0048(4) -0.0028(4)
W10 0.0336(6) 0.0235(4) 0.0193(4) 0.0020(3) 0.0014(4) 0.0022(4)
W11 0.0226(5) 0.0216(4) 0.0222(4) -0.0043(3) 0.0050(4) 0.0020(4)
Cu1 0.041(2) 0.0325(15) 0.0318(14) -0.0071(12) 0.0061(13) 0.0015(14)
Cu2 0.049(4) 0.085(4) 0.142(5) 0.055(4) -0.035(4) -0.011(3)
N1 0.038(15) 0.050(13) 0.085(16) -0.035(12) -0.003(13) 0.016(11)
N2 0.070(19) 0.046(12) 0.036(11) -0.013(10) 0.000(11) -0.008(12)
N3 0.063(17) 0.038(11) 0.027(10) -0.007(9) 0.004(10) -0.019(11)
N4 0.09(2) 0.058(14) 0.031(11) -0.003(10) -0.003(12) -0.011(14)
C5 0.094(15) 0.101(14) 0.095(14) -0.009(9) -0.020(9) -0.022(10)
C6 0.025(18) 0.08(2) 0.10(2) 0.013(19) -0.024(17) -0.001(15)

loop_
_atom_type_symbol
_atom_type_description
_atom_type_scat_dispersion_real
_atom_type_scat_dispersion_imag
_atom_type_scat_source
C C 0.0033 0.0016 'International Tables Vol C Tables 4.2.6.8 and 6.1.1.4'
H H 0.0000 0.0000 'International Tables Vol C Tables 4.2.6.8 and 6.1.1.4'
N N 0.0061 0.0033 'International Tables Vol C Tables 4.2.6.8 and 6.1.1.4'
O O 0.0106 0.0060 'International Tables Vol C Tables 4.2.6.8 and 6.1.1.4'
Si Si 0.0817 0.0704 'International Tables Vol C Tables 4.2.6.8 and 6.1.1.4'
Cu Cu 0.3201 1.2651 'International Tables Vol C Tables 4.2.6.8 and 6.1.1.4'
W W -0.8490 6.8722 'International Tables Vol C Tables 4.2.6.8 and 6.1.1.4'
Pr Pr -0.2180 2.8214 'International Tables Vol C Tables 4.2.6.8 and 6.1.1.4'

loop_
_geom_angle_atom_site_label_1
_geom_angle_atom_site_label_2
_geom_angle_atom_site_label_3
_geom_angle
_geom_angle_site_symmetry_1
_geom_angle_site_symmetry_3
O36 Pr1 O24 120.8(5) . .
O36 Pr1 O39 72.6(4) . .
O24 Pr1 O39 78.5(4) . .
O36 Pr1 O20 77.3(5) . .
O24 Pr1 O20 77.1(4) . .
O39 Pr1 O20 122.9(5) . .
O36 Pr1 O11 140.4(4) . 1_455
O24 Pr1 O11 77.1(5) . 1_455
O39 Pr1 O11 146.5(4) . 1_455
O20 Pr1 O11 72.9(5) . 1_455
O36 Pr1 O1W 84.6(6) . .
O24 Pr1 O1W 139.4(6) . .
O39 Pr1 O1W 80.5(6) . .
O20 Pr1 O1W 142.9(6) . .
O11 Pr1 O1W 104.0(6) 1_455 .
O36 Pr1 O3W 141.5(5) . .
O24 Pr1 O3W 74.3(5) . .
O39 Pr1 O3W 77.0(5) . .
O20 Pr1 O3W 140.4(5) . .
O11 Pr1 O3W 74.6(5) 1_455 .
O1W Pr1 O3W 67.3(6) . .
O36 Pr1 O2W 76.4(5) . .
O24 Pr1 O2W 141.1(5) . .
O39 Pr1 O2W 139.5(5) . .
O20 Pr1 O2W 73.3(5) . .
O11 Pr1 O2W 70.5(5) 1_455 .
O1W Pr1 O2W 71.1(6) . .
O3W Pr1 O2W 115.6(6) . .
O21 Si1 O15 111.7(7) . .
O21 Si1 O4 108.7(7) . .
O15 Si1 O4 108.8(7) . .
O21 Si1 O28 110.0(7) . .
O15 Si1 O28 107.7(6) . .
O4 Si1 O28 109.9(7) . .
W3 O2 W1 119.6(6) . .
W1 O3 W5 150.6(7) . .
Si1 O4 W3 126.8(6) . .
Si1 O4 W1 123.4(7) . .
W3 O4 W1 91.8(4) . .
Si1 O4 W2 122.4(6) . .
W3 O4 W2 91.8(5) . .
W1 O4 W2 90.9(4) . .
W1 O5 W4 147.4(8) . .
W2 O6 W1 121.7(6) . .
W2 O8 W7 148.8(8) . .
W2 O9 W6 150.9(7) . .
W2 O10 W3 121.1(7) . .
W3 O11 Pr1 146.1(7) . 1_655
W3 O12 W9 151.5(7) . .
W3 O13 W8 150.7(8) . .
Si1 O15 W4 123.8(6) . .
Si1 O15 W10 124.8(7) . .
W4 O15 W10 91.6(4) . .
Si1 O15 W9 125.0(7) . .
W4 O15 W9 89.8(4) . .
W10 O15 W9 91.7(4) . .
W4 O16 W9 122.3(7) . .
W4 O17 W10 122.3(6) . .
W4 O18 W5 155.7(8) . .
W5 O20 Pr1 130.4(8) . .
Si1 O21 W6 129.1(7) . .
Si1 O21 W5 127.5(7) . .
W6 O21 W5 92.4(4) . .
W6 O22 W5 116.3(6) . .
W6 O24 Pr1 133.5(6) . .
W7 O25 W6 154.8(8) . .
W7 O27 W11 122.1(6) . .
Si1 O28 W7 124.1(6) . .
Si1 O28 W11 125.0(7) . .
W7 O28 W11 92.8(4) . .
Si1 O28 W8 123.5(7) . .
W7 O28 W8 89.6(4) . .
W11 O28 W8 92.0(4) . .
W7 O29 W8 121.8(7) . .
W8 O31 W11 121.5(6) . .
W9 O32 W8 153.5(7) . .
W9 O34 W10 122.6(6) . .
W10 O36 Pr1 156.8(7) . .
W11 O37 W10 142.5(8) . .
W11 O39 Pr1 156.6(7) . .
O1 W1 O3 102.4(7) . .
O1 W1 O5 99.9(6) . .
O3 W1 O5 88.8(6) . .
O1 W1 O6 101.9(6) . .
O3 W1 O6 92.4(6) . .
O5 W1 O6 157.4(5) . .
O1 W1 O2 98.9(7) . .
O3 W1 O2 158.7(5) . .
O5 W1 O2 86.6(6) . .
O6 W1 O2 84.2(6) . .
O1 W1 O4 170.5(7) . .
O3 W1 O4 86.3(5) . .
O5 W1 O4 84.0(5) . .
O6 W1 O4 73.5(5) . .
O2 W1 O4 72.6(5) . .
O7 W2 O9 103.1(6) . .
O7 W2 O8 102.4(6) . .
O9 W2 O8 88.4(6) . .
O7 W2 O10 99.4(6) . .
O9 W2 O10 157.5(5) . .
O8 W2 O10 86.7(5) . .
O7 W2 O6 98.6(6) . .
O9 W2 O6 90.8(6) . .
O8 W2 O6 158.6(5) . .
O10 W2 O6 85.9(6) . .
O7 W2 O4 169.2(6) . .
O9 W2 O4 84.8(5) . .
O8 W2 O4 85.0(5) . .
O10 W2 O4 72.9(5) . .
O6 W2 O4 73.7(5) . .
O11 W3 O2 99.5(6) . .
O11 W3 O12 101.1(6) . .
O2 W3 O12 90.3(6) . .
O11 W3 O13 99.6(6) . .
O2 W3 O13 160.9(6) . .
O12 W3 O13 87.2(6) . .
O11 W3 O10 100.0(6) . .
O2 W3 O10 88.9(5) . .
O12 W3 O10 158.7(6) . .
O13 W3 O10 86.6(5) . .
O11 W3 O4 172.5(5) . .
O2 W3 O4 75.9(5) . .
O12 W3 O4 85.0(5) . .
O13 W3 O4 85.0(5) . .
O10 W3 O4 74.2(5) . .
O14 W4 O18 102.1(7) . .
O14 W4 O16 99.2(6) . .
O18 W4 O16 158.2(5) . .
O14 W4 O17 101.4(6) . .
O18 W4 O17 91.8(6) . .
O16 W4 O17 88.1(6) . .
O14 W4 O5 98.9(6) . .
O18 W4 O5 86.4(6) . .
O16 W4 O5 86.1(6) . .
O17 W4 O5 159.5(5) . .
O14 W4 O15 172.1(6) . .
O18 W4 O15 84.0(5) . .
O16 W4 O15 75.1(5) . .
O17 W4 O15 73.2(5) . .
O5 W4 O15 86.3(5) . .
O19 W5 O20 101.0(7) . .
O19 W5 O18 99.6(6) . .
O20 W5 O18 95.8(6) . .
O19 W5 O22 98.7(6) . .
O20 W5 O22 96.0(6) . .
O18 W5 O22 155.8(6) . .
O19 W5 O3 90.6(6) . .
O20 W5 O3 168.3(6) . .
O18 W5 O3 80.2(5) . .
O22 W5 O3 84.0(6) . .
O19 W5 O21 169.4(6) . .
O20 W5 O21 87.5(6) . .
O18 W5 O21 85.6(5) . .
O22 W5 O21 73.9(5) . .
O3 W5 O21 81.2(5) . .
O23 W6 O24 101.9(6) . .
O23 W6 O22 96.6(6) . .
O24 W6 O22 95.4(6) . .
O23 W6 O25 102.5(6) . .
O24 W6 O25 93.9(6) . .
O22 W6 O25 156.5(6) . .
O23 W6 O9 91.3(6) . .
O24 W6 O9 166.6(5) . .
O22 W6 O9 84.4(6) . .
O25 W6 O9 81.6(5) . .
O23 W6 O21 168.9(6) . .
O24 W6 O21 86.3(5) . .
O22 W6 O21 74.9(5) . .
O25 W6 O21 84.2(5) . .
O9 W6 O21 80.8(5) . .
O26 W7 O25 103.5(6) . .
O26 W7 O29 98.1(6) . .
O25 W7 O29 158.4(5) . .
O26 W7 O27 98.2(6) . .
O25 W7 O27 91.4(6) . .
O29 W7 O27 85.8(6) . .
O26 W7 O8 102.6(6) . .
O25 W7 O8 87.0(6) . .
O29 W7 O8 88.0(5) . .
O27 W7 O8 159.0(5) . .
O26 W7 O28 169.4(5) . .
O25 W7 O28 82.6(5) . .
O29 W7 O28 76.1(5) . .
O27 W7 O28 72.8(5) . .
O8 W7 O28 86.3(5) . .
O30 W8 O31 103.0(6) . .
O30 W8 O32 101.2(6) . .
O31 W8 O32 89.1(6) . .
O30 W8 O13 100.2(6) . .
O31 W8 O13 156.8(6) . .
O32 W8 O13 84.9(5) . .
O30 W8 O29 101.5(6) . .
O31 W8 O29 89.2(5) . .
O32 W8 O29 157.0(5) . .
O13 W8 O29 87.7(5) . .
O30 W8 O28 173.0(5) . .
O31 W8 O28 73.7(5) . .
O32 W8 O28 85.0(5) . .
O13 W8 O28 83.5(5) . .
O29 W8 O28 72.5(5) . .
O33 W9 O34 103.5(7) . .
O33 W9 O32 102.5(7) . .
O34 W9 O32 92.0(6) . .
O33 W9 O16 100.2(7) . .
O34 W9 O16 90.1(6) . .
O32 W9 O16 156.0(5) . .
O33 W9 O12 100.2(7) . .
O34 W9 O12 156.2(6) . .
O32 W9 O12 84.3(6) . .
O16 W9 O12 84.2(6) . .
O33 W9 O15 172.0(6) . .
O34 W9 O15 73.8(5) . .
O32 W9 O15 85.2(5) . .
O16 W9 O15 72.5(5) . .
O12 W9 O15 82.5(5) . .
O35 W10 O36 102.2(7) . .
O35 W10 O17 101.4(6) . .
O36 W10 O17 93.3(6) . .
O35 W10 O37 99.9(7) . .
O36 W10 O37 94.1(6) . .
O17 W10 O37 155.5(6) . .
O35 W10 O34 95.0(6) . .
O36 W10 O34 162.8(6) . .
O17 W10 O34 82.6(5) . .
O37 W10 O34 83.4(6) . .
O35 W10 O15 166.2(6) . .
O36 W10 O15 90.8(5) . .
O17 W10 O15 72.8(5) . .
O37 W10 O15 83.7(5) . .
O34 W10 O15 72.0(5) . .
O38 W11 O39 104.7(6) . .
O38 W11 O37 99.9(6) . .
O39 W11 O37 94.4(6) . .
O38 W11 O27 100.8(6) . .
O39 W11 O27 92.3(6) . .
O37 W11 O27 155.8(6) . .
O38 W11 O31 91.9(6) . .
O39 W11 O31 163.3(5) . .
O37 W11 O31 84.0(6) . .
O27 W11 O31 83.0(5) . .
O38 W11 O28 163.7(6) . .
O39 W11 O28 90.5(5) . .
O37 W11 O28 84.5(5) . .
O27 W11 O28 72.2(5) . .
O31 W11 O28 72.8(5) . .
N3 Cu1 N4 84.5(9) . .
N3 Cu1 N2 95.7(8) . .
N4 Cu1 N2 173.0(9) . .
N3 Cu1 N1 176.8(8) . .
N4 Cu1 N1 94.7(9) . .
N2 Cu1 N1 84.8(9) . .
N3 Cu1 O4W 94.8(7) . .
N4 Cu1 O4W 91.4(7) . .
N2 Cu1 O4W 95.5(7) . .
N1 Cu1 O4W 88.3(8) . .
N5 Cu2 N5 180.000(2) 2_975 .
N5 Cu2 N6 87.8(9) 2_975 2_975
N5 Cu2 N6 92.2(9) . 2_975
N5 Cu2 N6 92.2(9) 2_975 .
N5 Cu2 N6 87.8(9) . .
N6 Cu2 N6 180.0(9) 2_975 .
C1 N1 Cu1 103.7(17) . .
C1 N1 H1A 111.0 . .
Cu1 N1 H1A 111.0 . .
C1 N1 H1B 111.0 . .
Cu1 N1 H1B 111.0 . .
H1A N1 H1B 109.0 . .
C2 N2 Cu1 108.6(17) . .
C2 N2 H2B 110.0 . .
Cu1 N2 H2B 110.0 . .
C2 N2 H2C 110.0 . .
Cu1 N2 H2C 110.0 . .
H2B N2 H2C 108.4 . .
C4 N3 Cu1 108.1(17) . .
C4 N3 H3A 110.1 . .
Cu1 N3 H3A 110.1 . .
C4 N3 H3B 110.1 . .
Cu1 N3 H3B 110.1 . .
H3A N3 H3B 108.4 . .
C5 N4 Cu1 109.4(18) . .
C5 N4 H4B 109.8 . .
Cu1 N4 H4B 109.8 . .
C5 N4 H4C 109.8 . .
Cu1 N4 H4C 109.8 . .
H4B N4 H4C 108.2 . .
C7 N5 Cu2 120(2) . .
C7 N5 H5A 107.3 . .
Cu2 N5 H5A 107.3 . .
C7 N5 H5B 107.3 . .
Cu2 N5 H5B 107.3 . .
H5A N5 H5B 106.9 . .
C8 N6 Cu2 93.6(14) . .
C8 N6 H6A 113.0 . .
Cu2 N6 H6A 113.0 . .
C8 N6 H6B 113.0 . .
Cu2 N6 H6B 113.0 . .
H6A N6 H6B 110.4 . .
C2 C1 N1 118(3) . .
C2 C1 H1C 107.8 . .
N1 C1 H1C 107.8 . .
C2 C1 H1D 107.8 . .
N1 C1 H1D 107.8 . .
H1C C1 H1D 107.1 . .
C1 C2 N2 111(3) . .
C1 C2 C3 129(3) . .
N2 C2 C3 112(3) . .
C1 C2 H2A 99.9 . .
N2 C2 H2A 99.9 . .
C3 C2 H2A 99.9 . .
C2 C3 H3C 109.5 . .
C2 C3 H3D 109.5 . .
H3C C3 H3D 109.5 . .
C2 C3 H3E 109.5 . .
H3C C3 H3E 109.5 . .
H3D C3 H3E 109.5 . .
C5 C4 N3 111(3) . .
C5 C4 C6 120(3) . .
N3 C4 C6 113(3) . .
C5 C4 H4A 103.2 . .
N3 C4 H4A 103.2 . .
C6 C4 H4A 103.2 . .
C4 C5 N4 111(3) . .
C4 C5 H5C 109.5 . .
N4 C5 H5C 109.5 . .
C4 C5 H5D 109.5 . .
N4 C5 H5D 109.5 . .
H5C C5 H5D 108.1 . .
C4 C6 H6C 109.5 . .
C4 C6 H6D 109.5 . .
H6C C6 H6D 109.5 . .
C4 C6 H6E 109.5 . .
H6C C6 H6E 109.5 . .
H6D C6 H6E 109.5 . .
N5 C7 C8 104(2) . .
N5 C7 C9 114(2) . .
C8 C7 C9 127(3) . .
N5 C7 H7A 102.9 . .
C8 C7 H7A 102.9 . .
C9 C7 H7A 102.8 . .
C7 C8 N6 124(3) . .
C7 C8 H8A 106.3 . .
N6 C8 H8A 106.3 . .
C7 C8 H8B 106.3 . .
N6 C8 H8B 106.3 . .
H8A C8 H8B 106.4 . .
C7 C9 H9A 109.5 . .
C7 C9 H9B 109.5 . .
H9A C9 H9B 109.5 . .
C7 C9 H9C 109.5 . .
H9A C9 H9C 109.5 . .
H9B C9 H9C 109.5 . .

loop_
_geom_bond_atom_site_label_1
_geom_bond_atom_site_label_2
_geom_bond_distance
_geom_bond_site_symmetry_2
Pr1 O36 2.384(13) .
Pr1 O24 2.399(13) .
Pr1 O39 2.416(15) .
Pr1 O20 2.418(14) .
Pr1 O11 2.478(13) 1_455
Pr1 O1W 2.519(19) .
Pr1 O3W 2.587(16) .
Pr1 O2W 2.597(19) .
Si1 O21 1.582(13) .
Si1 O15 1.620(12) .
Si1 O4 1.624(13) .
Si1 O28 1.626(12) .
O1 W1 1.711(13) .
O2 W3 1.877(13) .
O2 W1 1.986(15) .
O3 W1 1.812(14) .
O3 W5 2.102(14) .
O4 W3 2.293(13) .
O4 W1 2.354(12) .
O4 W2 2.367(11) .
O5 W1 1.898(12) .
O5 W4 1.934(13) .
O6 W2 1.911(13) .
O6 W1 1.939(13) .
O7 W2 1.711(13) .
O8 W2 1.906(13) .
O8 W7 1.915(13) .
O9 W2 1.813(14) .
O9 W6 2.092(15) .
O10 W2 1.908(13) .
O10 W3 1.934(12) .
O11 W3 1.729(14) .
O11 Pr1 2.478(13) 1_655
O12 W3 1.878(13) .
O12 W9 1.953(14) .
O13 W3 1.878(13) .
O13 W8 1.943(13) .
O14 W4 1.709(13) .
O15 W4 2.323(12) .
O15 W10 2.335(12) .
O15 W9 2.416(12) .
O16 W4 1.898(14) .
O16 W9 1.923(12) .
O17 W4 1.903(13) .
O17 W10 1.910(13) .
O18 W4 1.887(14) .
O18 W5 1.924(13) .
O19 W5 1.747(14) .
O20 W5 1.777(15) .
O21 W6 2.257(11) .
O21 W5 2.299(13) .
O22 W6 1.935(13) .
O22 W5 1.937(13) .
O23 W6 1.720(13) .
O24 W6 1.735(14) .
O25 W7 1.853(15) .
O25 W6 1.970(15) .
O26 W7 1.701(12) .
O27 W7 1.913(13) .
O27 W11 1.942(12) .
O28 W7 2.328(12) .
O28 W11 2.331(12) .
O28 W8 2.430(13) .
O29 W7 1.883(13) .
O29 W8 1.953(12) .
O30 W8 1.672(15) .
O31 W8 1.864(13) .
O31 W11 2.058(14) .
O32 W9 1.883(14) .
O32 W8 1.923(14) .
O33 W9 1.702(13) .
O34 W9 1.829(15) .
O34 W10 2.055(15) .
O35 W10 1.731(14) .
O36 W10 1.770(13) .
O37 W11 1.919(12) .
O37 W10 1.921(13) .
O38 W11 1.722(12) .
O39 W11 1.742(14) .
O4W Cu1 2.292(15) .
Cu1 N3 1.99(2) .
Cu1 N4 2.019(19) .
Cu1 N2 2.021(19) .
Cu1 N1 2.05(2) .
Cu2 N5 2.04(2) 2_975
Cu2 N5 2.04(2) .
Cu2 N6 2.07(2) 2_975
Cu2 N6 2.07(2) .
N1 C1 1.40(3) .
N1 H1A 0.9000 .
N1 H1B 0.9000 .
N2 C2 1.48(4) .
N2 H2B 0.9000 .
N2 H2C 0.9000 .
N3 C4 1.48(3) .
N3 H3A 0.9000 .
N3 H3B 0.9000 .
N4 C5 1.48(4) .
N4 H4B 0.9000 .
N4 H4C 0.9000 .
N5 C7 1.23(3) .
N5 H5A 0.9000 .
N5 H5B 0.9000 .
N6 C8 1.66(4) .
N6 H6A 0.9000 .
N6 H6B 0.9000 .
C1 C2 1.38(4) .
C1 H1C 0.9700 .
C1 H1D 0.9700 .
C2 C3 1.58(4) .
C2 H2A 0.9800 .
C3 H3C 0.9600 .
C3 H3D 0.9600 .
C3 H3E 0.9600 .
C4 C5 1.42(4) .
C4 C6 1.59(4) .
C4 H4A 0.9800 .
C5 H5C 0.9700 .
C5 H5D 0.9700 .
C6 H6C 0.9600 .
C6 H6D 0.9600 .
C6 H6E 0.9600 .
C7 C8 1.493(10) .
C7 C9 1.511(10) .
C7 H7A 0.9800 .
C8 H8A 0.9700 .
C8 H8B 0.9700 .
C9 H9A 0.9600 .
C9 H9B 0.9600 .
C9 H9C 0.9600 .

loop_
_geom_hbond_atom_site_label_D
_geom_hbond_atom_site_label_H
_geom_hbond_atom_site_label_A
_geom_hbond_distance_DH
_geom_hbond_distance_HA
_geom_hbond_distance_DA
_geom_hbond_angle_DHA
_geom_hbond_site_symmetry_A
N1 H1A O10W 0.90 2.17 3.06(4) 168.3 .
N1 H1A O35 0.90 2.56 3.16(2) 124.6 2_974
N2 H2B O29 0.90 2.22 3.11(2) 174.9 1_565
N2 H2C O9W 0.90 2.29 3.19(3) 170.0 2_775
N3 H3A O16 0.90 2.20 3.09(2) 171.8 .
N3 H3B O27 0.90 2.22 3.12(2) 173.8 1_565
N4 H4B O31 0.90 2.43 3.32(2) 168.9 2_974
N4 H4B O37 0.90 2.52 3.13(3) 125.3 2_974
N4 H4C O34 0.90 2.30 3.01(2) 136.5 2_974
N5 H5A O11 0.90 2.58 3.46(3) 166.0 .
N5 H5B O1 0.90 2.30 3.01(3) 135.2 2_975
N5 H5B O22 0.90 2.63 3.38(3) 141.3 1_655
N6 H6A O9W 0.90 2.61 3.35(3) 140.0 1_755
N6 H6B O19 0.90 2.16 3.00(3) 154.5 2_875
O10 H9B N5 1.34 2.68 3.68(2) 129.3 .
